data_7034156
loop_
_publ_author_name
'Roux, Y.'
'Ghattas, W.'
'Avenier, F.'
'Guillot, R.'
'Simaan, A. J.'
'Mahy, J.-P.'

_publ_section_title
;
 Synthesis and characterization of [Fe(BPMEN)ACC]SbF6: a structural and
 functional mimic of ACC-oxidase.
;
_journal_issue 13
_journal_name_full 'Dalton transactions (Cambridge, England : 2003)'
_journal_page_first 5966
_journal_page_last 5968
_journal_paper_doi 10.1039/c5dt00347d
_journal_volume 44
_journal_year 2015
_chemical_formula_moiety 'C20 H28 Fe N6, 2(F6 Sb)'
_chemical_formula_sum 'C20 H28 F12 Fe N6 Sb2'
_chemical_formula_weight 879.83
_space_group_IT_number 14
_symmetry_cell_setting monoclinic
_symmetry_Int_Tables_number 14
_symmetry_space_group_name_Hall '-P 2ybc'
_symmetry_space_group_name_H-M 'P 1 21/c 1'
_atom_sites_solution_hydrogens geom
_atom_sites_solution_primary direct
_atom_sites_solution_secondary difmap
_audit_creation_method SHELXL-97
_audit_update_record
;
2014-10-15 deposited with the CCDC.
2015-02-24 downloaded from the CCDC.
;
_cell_angle_alpha 90.00
_cell_angle_beta 91.4780(10)
_cell_angle_gamma 90.00
_cell_formula_units_Z 8
_cell_length_a 17.2217(6)
_cell_length_b 20.1069(7)
_cell_length_c 16.9451(6)
_cell_measurement_reflns_used 9270
_cell_measurement_temperature 100(1)
_cell_measurement_theta_max 33.70
_cell_measurement_theta_min 2.36
_cell_volume 5865.7(4)
_computing_cell_refinement 'Bruker SAINT'
_computing_data_collection 'Bruker APEX2'
_computing_data_reduction 'Bruker SAINT'
_computing_structure_refinement 'SHELXL-97 (Sheldrick, 1997)'
_computing_structure_solution 'SHELXS-97 (Sheldrick, 1990)'
_diffrn_ambient_temperature 100(1)
_diffrn_measured_fraction_theta_full 0.986
_diffrn_measured_fraction_theta_max 0.902
_diffrn_measurement_device_type 'Bruker APEX-II CCD'
_diffrn_measurement_method '\f and \w scans'
_diffrn_radiation_monochromator graphite
_diffrn_radiation_probe x-ray
_diffrn_radiation_type MoK\a
_diffrn_radiation_wavelength 0.71073
_diffrn_reflns_av_R_equivalents 0.0240
_diffrn_reflns_av_sigmaI/netI 0.0249
_diffrn_reflns_limit_h_max 26
_diffrn_reflns_limit_h_min -21
_diffrn_reflns_limit_k_max 30
_diffrn_reflns_limit_k_min -30
_diffrn_reflns_limit_l_max 23
_diffrn_reflns_limit_l_min -26
_diffrn_reflns_number 72834
_diffrn_reflns_theta_full 25.00
_diffrn_reflns_theta_max 33.82
_diffrn_reflns_theta_min 1.56
_diffrn_source 'fine-focus sealed tube'
_diffrn_source_type 'kappa X8 APEX II Bruker ICMMO'
_exptl_absorpt_coefficient_mu 2.416
_exptl_absorpt_correction_T_max 0.9354
_exptl_absorpt_correction_T_min 0.7004
_exptl_absorpt_correction_type multi-scan
_exptl_absorpt_process_details SADABS
_exptl_crystal_colour red
_exptl_crystal_density_diffrn 1.993
_exptl_crystal_density_method 'not measured'
_exptl_crystal_description plate
_exptl_crystal_F_000 3408
_exptl_crystal_size_max 0.17
_exptl_crystal_size_mid 0.12
_exptl_crystal_size_min 0.03
_refine_diff_density_max 3.405
_refine_diff_density_min -1.516
_refine_diff_density_rms 0.114
_refine_ls_extinction_method none
_refine_ls_goodness_of_fit_ref 1.021
_refine_ls_hydrogen_treatment constr
_refine_ls_matrix_type full
_refine_ls_number_parameters 747
_refine_ls_number_reflns 21292
_refine_ls_number_restraints 0
_refine_ls_restrained_S_all 1.021
_refine_ls_R_factor_all 0.0417
_refine_ls_R_factor_gt 0.0304
_refine_ls_shift/su_max 0.002
_refine_ls_shift/su_mean 0.000
_refine_ls_structure_factor_coef Fsqd
_refine_ls_weighting_details 'calc w=1/[\s^2^(Fo^2^)+(0.0293P)^2^+10.8234P] where P=(Fo^2^+2Fc^2^)/3'
_refine_ls_weighting_scheme calc
_refine_ls_wR_factor_gt 0.0691
_refine_ls_wR_factor_ref 0.0751
_reflns_number_gt 17682
_reflns_number_total 21292
_reflns_threshold_expression >2sigma(I)
_cod_data_source_file c5dt00347d2.cif
_cod_data_source_block 1
_cod_depositor_comments 'Adding full bibliography for 7034155--7034156.cif.'
_cod_original_sg_symbol_H-M 'P 21/c'
_cod_database_code 7034156

loop_
_symmetry_equiv_pos_as_xyz
'x, y, z'
'-x, y+1/2, -z+1/2'
'-x, -y, -z'
'x, -y-1/2, z-1/2'

loop_
_atom_site_label
_atom_site_type_symbol
_atom_site_fract_x
_atom_site_fract_y
_atom_site_fract_z
_atom_site_U_iso_or_equiv
_atom_site_adp_type
_atom_site_occupancy
_atom_site_symmetry_multiplicity
_atom_site_calc_flag
_atom_site_refinement_flags
Sb1 Sb 0.368386(9) 0.437672(7) 0.094510(9) 0.01899(3) Uani 1 1 d .
F2 F 0.45126(10) 0.46299(8) 0.16200(10) 0.0348(4) Uani 1 1 d .
F5 F 0.28751(11) 0.41155(11) 0.02589(13) 0.0480(5) Uani 1 1 d .
F4 F 0.42788(10) 0.36553(8) 0.05973(9) 0.0304(3) Uani 1 1 d .
F1 F 0.31138(11) 0.51061(9) 0.13026(12) 0.0402(4) Uani 1 1 d .
F6 F 0.32835(12) 0.38479(9) 0.17441(11) 0.0419(4) Uani 1 1 d .
F3 F 0.40833(12) 0.49021(9) 0.01395(11) 0.0423(4) Uani 1 1 d .
Sb2 Sb 0.280756(9) 0.506452(8) 0.612076(8) 0.01890(3) Uani 1 1 d .
F14 F 0.27552(13) 0.58812(9) 0.56000(11) 0.0460(5) Uani 1 1 d .
F16 F 0.28548(13) 0.42476(9) 0.66476(12) 0.0470(5) Uani 1 1 d .
F13 F 0.26687(10) 0.46242(9) 0.51540(9) 0.0359(4) Uani 1 1 d .
F17 F 0.17396(10) 0.50944(9) 0.62480(14) 0.0459(5) Uani 1 1 d .
F15 F 0.38826(11) 0.50320(13) 0.59872(14) 0.0587(6) Uani 1 1 d .
F18 F 0.29706(15) 0.55139(10) 0.70765(10) 0.0518(6) Uani 1 1 d .
Sb3 Sb 0.159509(9) 0.254753(7) 0.358191(9) 0.02024(3) Uani 1 1 d .
F9 F 0.08795(12) 0.22609(10) 0.43223(12) 0.0474(5) Uani 1 1 d .
F10 F 0.17305(12) 0.33430(9) 0.41518(11) 0.0419(4) Uani 1 1 d .
F11 F 0.07622(10) 0.29242(9) 0.30030(11) 0.0367(4) Uani 1 1 d .
F8 F 0.24132(11) 0.21667(10) 0.41715(11) 0.0418(4) Uani 1 1 d .
F7 F 0.22782(9) 0.28482(9) 0.28233(10) 0.0346(4) Uani 1 1 d .
F12 F 0.14737(11) 0.17472(8) 0.30342(13) 0.0430(4) Uani 1 1 d .
Sb4 Sb 0.177232(10) 0.714786(9) 0.918798(10) 0.02566(4) Uani 1 1 d .
F19 F 0.27763(11) 0.72229(11) 0.96301(12) 0.0464(5) Uani 1 1 d .
F21 F 0.07993(14) 0.70829(18) 0.86955(19) 0.0908(10) Uani 1 1 d .
F20 F 0.22428(15) 0.70972(17) 0.82082(12) 0.0815(10) Uani 1 1 d .
F22 F 0.13495(16) 0.71821(11) 1.01844(13) 0.0616(7) Uani 1 1 d .
F23 F 0.17346(14) 0.80656(12) 0.9119(2) 0.0807(9) Uani 1 1 d .
F24 F 0.18279(17) 0.62266(11) 0.92649(18) 0.0733(8) Uani 1 1 d .
Fe5 Fe 0.486366(17) 0.728372(14) 0.231168(17) 0.01275(5) Uani 1 1 d .
N4 N 0.43900(10) 0.66053(9) 0.29952(10) 0.0146(3) Uani 1 1 d .
N1 N 0.40051(10) 0.72725(9) 0.14540(11) 0.0162(3) Uani 1 1 d .
N2 N 0.52805(10) 0.64520(9) 0.17792(10) 0.0155(3) Uani 1 1 d .
N3 N 0.53000(10) 0.79487(9) 0.15739(11) 0.0159(3) Uani 1 1 d .
N5 N 0.57621(11) 0.73184(9) 0.30293(11) 0.0172(3) Uani 1 1 d .
N6 N 0.43994(11) 0.80148(9) 0.28819(11) 0.0173(3) Uani 1 1 d .
C100 C 0.47742(13) 0.82120(11) 0.10540(13) 0.0183(4) Uani 1 1 d .
C101 C 0.47012(12) 0.59901(10) 0.29482(12) 0.0162(4) Uani 1 1 d .
C102 C 0.41669(13) 0.84514(11) 0.32388(13) 0.0182(4) Uani 1 1 d .
C103 C 0.46582(13) 0.62199(11) 0.12080(12) 0.0179(4) Uani 1 1 d .
H10A H 0.4271 0.5965 0.1484 0.022 Uiso 1 1 calc R
H10B H 0.4882 0.5937 0.0810 0.022 Uiso 1 1 calc R
C106 C 0.44148(14) 0.54524(11) 0.33634(13) 0.0202(4) Uani 1 1 d .
H106 H 0.4633 0.5032 0.3309 0.024 Uiso 1 1 calc R
C107 C 0.53755(13) 0.59422(10) 0.24078(13) 0.0176(4) Uani 1 1 d .
H10C H 0.5858 0.6016 0.2703 0.021 Uiso 1 1 calc R
H10D H 0.5394 0.5502 0.2174 0.021 Uiso 1 1 calc R
C108 C 0.37949(12) 0.66974(11) 0.34884(12) 0.0174(4) Uani 1 1 d .
H108 H 0.3584 0.7121 0.3533 0.021 Uiso 1 1 calc R
C109 C 0.60394(13) 0.81619(11) 0.15458(13) 0.0188(4) Uani 1 1 d .
H109 H 0.6399 0.8002 0.1918 0.023 Uiso 1 1 calc R
C111 C 0.32152(13) 0.70683(12) 0.16861(14) 0.0217(4) Uani 1 1 d .
H11A H 0.3051 0.7341 0.2116 0.033 Uiso 1 1 calc R
H11B H 0.3224 0.6611 0.1847 0.033 Uiso 1 1 calc R
H11C H 0.2860 0.7122 0.1245 0.033 Uiso 1 1 calc R
C112 C 0.38609(15) 0.90031(12) 0.36934(15) 0.0239(4) Uani 1 1 d .
H11D H 0.3395 0.8865 0.3946 0.036 Uiso 1 1 calc R
H11E H 0.3746 0.9370 0.3347 0.036 Uiso 1 1 calc R
H11F H 0.4240 0.9138 0.4087 0.036 Uiso 1 1 calc R
C113 C 0.62855(14) 0.73457(11) 0.34554(14) 0.0203(4) Uani 1 1 d .
C115 C 0.34866(13) 0.61869(12) 0.39285(13) 0.0200(4) Uani 1 1 d .
H115 H 0.3078 0.6267 0.4264 0.024 Uiso 1 1 calc R
C116 C 0.62840(14) 0.86094(12) 0.09846(14) 0.0233(4) Uani 1 1 d .
H116 H 0.6803 0.8736 0.0970 0.028 Uiso 1 1 calc R
C118 C 0.57470(16) 0.88672(12) 0.04441(15) 0.0273(5) Uani 1 1 d .
H118 H 0.5899 0.9167 0.0060 0.033 Uiso 1 1 calc R
C121 C 0.42862(13) 0.68191(11) 0.08237(12) 0.0185(4) Uani 1 1 d .
H12D H 0.4661 0.7049 0.0504 0.022 Uiso 1 1 calc R
H12E H 0.3854 0.6682 0.0483 0.022 Uiso 1 1 calc R
C122 C 0.37985(14) 0.55519(12) 0.38606(13) 0.0213(4) Uani 1 1 d .
H122 H 0.3596 0.5199 0.4145 0.026 Uiso 1 1 calc R
C128 C 0.60244(13) 0.65175(12) 0.13690(13) 0.0202(4) Uani 1 1 d .
H12K H 0.6416 0.6682 0.1732 0.030 Uiso 1 1 calc R
H12L H 0.5961 0.6822 0.0936 0.030 Uiso 1 1 calc R
H12M H 0.6179 0.6091 0.1173 0.030 Uiso 1 1 calc R
C129 C 0.69672(16) 0.73791(14) 0.39827(17) 0.0296(5) Uani 1 1 d .
H12N H 0.7141 0.6937 0.4107 0.044 Uiso 1 1 calc R
H12O H 0.6835 0.7605 0.4460 0.044 Uiso 1 1 calc R
H12P H 0.7374 0.7618 0.3728 0.044 Uiso 1 1 calc R
C130 C 0.39642(13) 0.79597(11) 0.11363(14) 0.0196(4) Uani 1 1 d .
H13A H 0.3682 0.8244 0.1492 0.023 Uiso 1 1 calc R
H13B H 0.3695 0.7961 0.0627 0.023 Uiso 1 1 calc R
C139 C 0.49803(15) 0.86694(12) 0.04869(15) 0.0247(5) Uani 1 1 d .
H139 H 0.4607 0.8842 0.0138 0.030 Uiso 1 1 calc R
Fe6 Fe 0.026783(17) 0.515076(15) 0.248048(17) 0.01390(5) Uani 1 1 d .
N9 N 0.05556(11) 0.46663(10) 0.15226(11) 0.0187(3) Uani 1 1 d .
N7 N 0.07687(11) 0.59213(9) 0.19013(12) 0.0210(4) Uani 1 1 d .
N12 N -0.07550(11) 0.53049(9) 0.20096(11) 0.0171(3) Uani 1 1 d .
N11 N -0.01939(12) 0.43636(9) 0.29396(11) 0.0188(3) Uani 1 1 d .
N8 N 0.13118(12) 0.50466(11) 0.30493(13) 0.0254(4) Uani 1 1 d .
N10 N 0.00321(12) 0.56469(10) 0.34546(12) 0.0203(4) Uani 1 1 d .
C104 C 0.05974(15) 0.40056(11) 0.14275(14) 0.0222(4) Uani 1 1 d .
H104 H 0.0454 0.3731 0.1841 0.027 Uiso 1 1 calc R
C110 C -0.05786(15) 0.39312(11) 0.31279(13) 0.0215(4) Uani 1 1 d .
C114 C 0.11367(17) 0.50048(15) 0.39032(16) 0.0331(6) Uani 1 1 d .
H11G H 0.1601 0.5100 0.4220 0.040 Uiso 1 1 calc R
H11H H 0.0961 0.4560 0.4032 0.040 Uiso 1 1 calc R
C117 C -0.13854(13) 0.53250(12) 0.17902(13) 0.0197(4) Uani 1 1 d .
C119 C -0.05529(14) 0.60760(12) 0.35661(14) 0.0218(4) Uani 1 1 d .
H119 H -0.0893 0.6169 0.3146 0.026 Uiso 1 1 calc R
C120 C 0.04900(16) 0.65986(12) 0.20835(17) 0.0294(5) Uani 1 1 d .
H12A H 0.0646 0.6714 0.2614 0.044 Uiso 1 1 calc R
H12B H -0.0066 0.6611 0.2031 0.044 Uiso 1 1 calc R
H12C H 0.0710 0.6911 0.1723 0.044 Uiso 1 1 calc R
C123 C 0.08457(17) 0.37155(13) 0.07378(15) 0.0279(5) Uani 1 1 d .
H123 H 0.0856 0.3255 0.0685 0.033 Uiso 1 1 calc R
C124 C -0.21963(14) 0.53499(14) 0.15178(16) 0.0277(5) Uani 1 1 d .
H12F H -0.2514 0.5496 0.1941 0.042 Uiso 1 1 calc R
H12G H -0.2360 0.4915 0.1349 0.042 Uiso 1 1 calc R
H12H H -0.2248 0.5655 0.1084 0.042 Uiso 1 1 calc R
C126 C 0.07423(15) 0.50609(12) 0.09056(14) 0.0239(5) Uani 1 1 d .
C127 C 0.16229(15) 0.58767(14) 0.2065(2) 0.0341(6) Uani 1 1 d .
H12I H 0.1852 0.5551 0.1719 0.041 Uiso 1 1 calc R
H12J H 0.1865 0.6304 0.1971 0.041 Uiso 1 1 calc R
C132 C -0.06667(16) 0.63842(14) 0.42850(15) 0.0298(5) Uani 1 1 d .
H132 H -0.1077 0.6680 0.4344 0.036 Uiso 1 1 calc R
C133 C 0.10132(19) 0.48039(14) 0.02082(16) 0.0337(6) Uani 1 1 d .
H133 H 0.1150 0.5085 -0.0201 0.040 Uiso 1 1 calc R
C134 C -0.10843(18) 0.33822(13) 0.33509(17) 0.0314(6) Uani 1 1 d .
H13C H -0.1516 0.3553 0.3635 0.047 Uiso 1 1 calc R
H13D H -0.0797 0.3075 0.3680 0.047 Uiso 1 1 calc R
H13E H -0.1272 0.3157 0.2884 0.047 Uiso 1 1 calc R
C135 C 0.05132(16) 0.55040(14) 0.40758(15) 0.0286(5) Uani 1 1 d .
C136 C 0.17514(16) 0.56764(15) 0.2906(2) 0.0359(6) Uani 1 1 d .
H13F H 0.1571 0.6025 0.3253 0.043 Uiso 1 1 calc R
H13G H 0.2301 0.5607 0.3015 0.043 Uiso 1 1 calc R
C140 C 0.06258(17) 0.57925(12) 0.10471(15) 0.0278(5) Uani 1 1 d .
H14A H 0.0984 0.6049 0.0737 0.033 Uiso 1 1 calc R
H14B H 0.0100 0.5921 0.0894 0.033 Uiso 1 1 calc R
C142 C 0.0433(2) 0.57972(17) 0.48100(16) 0.0400(7) Uani 1 1 d .
H142 H 0.0774 0.5693 0.5226 0.048 Uiso 1 1 calc R
C144 C 0.10785(18) 0.41208(14) 0.01279(16) 0.0322(6) Uani 1 1 d .
H144 H 0.1276 0.3937 -0.0329 0.039 Uiso 1 1 calc R
C146 C 0.17884(16) 0.44661(14) 0.28304(18) 0.0321(6) Uani 1 1 d .
H14C H 0.2240 0.4442 0.3174 0.048 Uiso 1 1 calc R
H14D H 0.1946 0.4512 0.2294 0.048 Uiso 1 1 calc R
H14E H 0.1488 0.4067 0.2882 0.048 Uiso 1 1 calc R
C150 C -0.0164(2) 0.62471(17) 0.49132(17) 0.0391(7) Uani 1 1 d .
H150 H -0.0225 0.6455 0.5398 0.047 Uiso 1 1 calc R

loop_
_atom_site_aniso_label
_atom_site_aniso_U_11
_atom_site_aniso_U_22
_atom_site_aniso_U_33
_atom_site_aniso_U_23
_atom_site_aniso_U_13
_atom_site_aniso_U_12
Sb1 0.01892(7) 0.01652(7) 0.02153(7) 0.00101(5) 0.00015(5) -0.00035(5)
F2 0.0326(8) 0.0309(8) 0.0401(9) -0.0131(7) -0.0122(7) 0.0018(7)
F5 0.0341(10) 0.0539(12) 0.0548(12) -0.0043(10) -0.0205(9) -0.0039(9)
F4 0.0375(9) 0.0236(7) 0.0301(8) -0.0080(6) 0.0012(6) 0.0052(6)
F1 0.0326(9) 0.0282(8) 0.0605(12) -0.0016(8) 0.0122(8) 0.0108(7)
F6 0.0600(12) 0.0290(9) 0.0375(9) 0.0060(7) 0.0194(8) -0.0051(8)
F3 0.0599(12) 0.0318(9) 0.0358(9) 0.0108(7) 0.0130(8) -0.0052(8)
Sb2 0.01970(7) 0.02135(7) 0.01576(6) -0.00128(5) 0.00268(5) -0.00036(5)
F14 0.0727(14) 0.0311(9) 0.0345(9) 0.0115(7) 0.0063(9) -0.0134(9)
F16 0.0710(14) 0.0254(9) 0.0439(10) 0.0071(8) -0.0103(10) 0.0099(9)
F13 0.0342(9) 0.0467(10) 0.0266(7) -0.0152(7) -0.0023(7) -0.0012(7)
F17 0.0249(8) 0.0378(10) 0.0761(14) -0.0002(9) 0.0233(9) 0.0048(7)
F15 0.0185(8) 0.0885(17) 0.0690(14) -0.0280(13) 0.0003(9) -0.0066(9)
F18 0.0915(17) 0.0440(11) 0.0200(8) -0.0109(7) 0.0027(9) -0.0112(11)
Sb3 0.01879(7) 0.01588(7) 0.02615(7) 0.00178(5) 0.00245(5) 0.00067(5)
F9 0.0432(11) 0.0514(12) 0.0487(11) 0.0191(9) 0.0206(9) 0.0009(9)
F10 0.0496(11) 0.0303(9) 0.0461(10) -0.0157(8) 0.0034(9) 0.0006(8)
F11 0.0243(8) 0.0333(9) 0.0523(11) 0.0139(8) -0.0047(7) 0.0026(6)
F8 0.0382(10) 0.0470(11) 0.0396(10) 0.0050(8) -0.0087(8) 0.0123(8)
F7 0.0237(8) 0.0487(10) 0.0317(8) 0.0022(7) 0.0058(6) -0.0093(7)
F12 0.0391(10) 0.0231(8) 0.0666(13) -0.0142(8) -0.0061(9) -0.0018(7)
Sb4 0.02147(7) 0.02982(8) 0.02566(8) 0.00786(6) 0.00024(6) -0.00513(6)
F19 0.0337(10) 0.0608(13) 0.0439(11) 0.0034(9) -0.0159(8) 0.0027(9)
F21 0.0316(12) 0.136(3) 0.103(2) 0.030(2) -0.0246(13) -0.0322(15)
F20 0.0666(16) 0.153(3) 0.0251(9) -0.0068(13) 0.0091(10) -0.0540(17)
F22 0.0855(18) 0.0501(13) 0.0513(12) -0.0041(10) 0.0414(12) -0.0115(12)
F23 0.0541(14) 0.0377(12) 0.151(3) 0.0498(15) 0.0093(16) 0.0026(10)
F24 0.0888(19) 0.0272(10) 0.106(2) -0.0120(12) 0.0349(16) -0.0048(11)
Fe5 0.01195(12) 0.01198(12) 0.01421(12) 0.00027(10) -0.00131(10) 0.00032(9)
N4 0.0139(7) 0.0147(8) 0.0150(7) 0.0000(6) -0.0011(6) -0.0003(6)
N1 0.0130(7) 0.0164(8) 0.0192(8) 0.0020(6) -0.0009(6) -0.0010(6)
N2 0.0156(8) 0.0143(8) 0.0165(7) -0.0002(6) 0.0009(6) 0.0003(6)
N3 0.0149(8) 0.0144(8) 0.0181(8) 0.0013(6) -0.0026(6) -0.0017(6)
N5 0.0178(8) 0.0146(8) 0.0192(8) -0.0005(6) -0.0002(7) 0.0012(6)
N6 0.0168(8) 0.0159(8) 0.0192(8) 0.0011(6) -0.0003(6) 0.0002(6)
C100 0.0193(10) 0.0159(9) 0.0194(9) 0.0015(7) -0.0046(8) -0.0015(7)
C101 0.0161(9) 0.0155(9) 0.0169(8) 0.0015(7) -0.0024(7) 0.0008(7)
C102 0.0177(9) 0.0161(9) 0.0207(9) 0.0021(7) -0.0011(8) -0.0006(7)
C103 0.0202(10) 0.0169(9) 0.0166(9) -0.0020(7) -0.0007(7) -0.0022(7)
C106 0.0250(11) 0.0154(9) 0.0200(9) 0.0029(7) -0.0025(8) -0.0014(8)
C107 0.0191(9) 0.0139(9) 0.0198(9) 0.0009(7) 0.0001(7) 0.0028(7)
C108 0.0161(9) 0.0183(9) 0.0177(9) 0.0006(7) -0.0015(7) 0.0010(7)
C109 0.0166(9) 0.0181(10) 0.0217(9) 0.0007(8) -0.0015(8) -0.0030(7)
C111 0.0141(9) 0.0276(11) 0.0234(10) 0.0026(9) -0.0022(8) -0.0029(8)
C112 0.0259(11) 0.0189(10) 0.0270(11) -0.0041(8) 0.0050(9) 0.0035(8)
C113 0.0225(10) 0.0166(9) 0.0217(10) -0.0006(8) -0.0034(8) 0.0017(8)
C115 0.0198(10) 0.0244(11) 0.0158(9) 0.0027(8) -0.0001(8) -0.0021(8)
C116 0.0221(11) 0.0217(11) 0.0260(11) 0.0015(9) 0.0013(9) -0.0087(8)
C118 0.0353(13) 0.0207(11) 0.0256(11) 0.0063(9) -0.0034(10) -0.0106(9)
C121 0.0191(10) 0.0201(10) 0.0163(9) -0.0004(7) -0.0026(7) -0.0018(7)
C122 0.0249(11) 0.0201(10) 0.0188(9) 0.0049(8) -0.0018(8) -0.0043(8)
C128 0.0170(9) 0.0235(10) 0.0203(9) -0.0011(8) 0.0027(8) 0.0015(8)
C129 0.0266(12) 0.0280(12) 0.0334(13) -0.0021(10) -0.0151(10) 0.0022(10)
C130 0.0166(9) 0.0181(10) 0.0236(10) 0.0033(8) -0.0055(8) 0.0009(7)
C139 0.0293(12) 0.0198(10) 0.0247(11) 0.0065(9) -0.0079(9) -0.0036(9)
Fe6 0.01368(13) 0.01265(13) 0.01534(12) -0.00028(10) -0.00018(10) 0.00109(10)
N9 0.0195(9) 0.0181(8) 0.0187(8) -0.0005(7) 0.0048(7) -0.0008(7)
N7 0.0186(9) 0.0144(8) 0.0304(10) -0.0010(7) 0.0059(7) -0.0019(6)
N12 0.0192(8) 0.0162(8) 0.0159(7) 0.0014(6) 0.0014(6) 0.0001(6)
N11 0.0250(9) 0.0158(8) 0.0158(8) 0.0009(6) 0.0024(7) 0.0044(7)
N8 0.0212(9) 0.0246(10) 0.0300(10) -0.0062(8) -0.0054(8) 0.0079(7)
N10 0.0198(9) 0.0194(9) 0.0218(9) -0.0035(7) -0.0009(7) 0.0015(7)
C104 0.0292(12) 0.0170(10) 0.0205(10) 0.0002(8) 0.0057(9) 0.0002(8)
C110 0.0297(12) 0.0173(10) 0.0176(9) -0.0001(7) 0.0040(8) 0.0033(8)
C114 0.0344(14) 0.0387(15) 0.0255(12) -0.0076(11) -0.0126(10) 0.0183(11)
C117 0.0206(10) 0.0210(10) 0.0176(9) 0.0010(8) 0.0015(8) -0.0008(8)
C119 0.0218(10) 0.0211(10) 0.0224(10) -0.0020(8) -0.0008(8) 0.0046(8)
C120 0.0325(13) 0.0141(10) 0.0418(14) -0.0010(9) 0.0081(11) 0.0009(9)
C123 0.0385(14) 0.0209(11) 0.0248(11) -0.0043(9) 0.0098(10) 0.0002(10)
C124 0.0162(10) 0.0368(14) 0.0299(12) -0.0001(10) -0.0022(9) -0.0019(9)
C126 0.0294(12) 0.0193(10) 0.0232(10) 0.0015(8) 0.0087(9) -0.0014(8)
C127 0.0180(11) 0.0260(12) 0.0587(18) -0.0044(12) 0.0073(11) -0.0054(9)
C132 0.0308(13) 0.0326(13) 0.0259(11) -0.0082(10) 0.0009(10) 0.0090(10)
C133 0.0489(17) 0.0287(13) 0.0245(11) 0.0025(10) 0.0167(11) 0.0003(11)
C134 0.0410(15) 0.0181(11) 0.0355(13) 0.0017(10) 0.0109(11) -0.0057(10)
C135 0.0318(13) 0.0306(13) 0.0231(11) -0.0073(9) -0.0066(10) 0.0102(10)
C136 0.0183(11) 0.0309(14) 0.0580(19) -0.0135(13) -0.0083(12) -0.0005(9)
C140 0.0385(14) 0.0184(10) 0.0269(11) 0.0056(9) 0.0117(10) -0.0001(9)
C142 0.0470(17) 0.0495(18) 0.0226(12) -0.0128(12) -0.0135(12) 0.0185(14)
C144 0.0406(15) 0.0332(14) 0.0233(11) -0.0030(10) 0.0122(11) -0.0004(11)
C146 0.0253(12) 0.0323(14) 0.0386(14) -0.0039(11) -0.0035(11) 0.0152(10)
C150 0.0485(18) 0.0447(17) 0.0239(12) -0.0130(12) -0.0041(12) 0.0146(14)

loop_
_atom_type_symbol
_atom_type_description
_atom_type_scat_dispersion_real
_atom_type_scat_dispersion_imag
_atom_type_scat_source
C C 0.0031 0.0016 'International Tables Vol C Tables 4.2.6.8 and 6.1.1.4'
H H 0.0000 0.0000 'International Tables Vol C Tables 4.2.6.8 and 6.1.1.4'
N N 0.0061 0.0033 'International Tables Vol C Tables 4.2.6.8 and 6.1.1.4'
F F 0.0176 0.0103 'International Tables Vol C Tables 4.2.6.8 and 6.1.1.4'
Fe Fe 0.3460 0.8476 'International Tables Vol C Tables 4.2.6.8 and 6.1.1.4'
Sb Sb -0.5870 1.5507 'International Tables Vol C Tables 4.2.6.8 and 6.1.1.4'

loop_
_geom_angle_atom_site_label_1
_geom_angle_atom_site_label_2
_geom_angle_atom_site_label_3
_geom_angle
F5 Sb1 F6 90.45(10)
F5 Sb1 F3 89.25(10)
F6 Sb1 F3 179.62(9)
F5 Sb1 F1 91.88(9)
F6 Sb1 F1 90.28(8)
F3 Sb1 F1 89.97(8)
F5 Sb1 F2 178.72(9)
F6 Sb1 F2 90.10(9)
F3 Sb1 F2 90.19(9)
F1 Sb1 F2 89.27(8)
F5 Sb1 F4 89.52(8)
F6 Sb1 F4 90.14(8)
F3 Sb1 F4 89.62(8)
F1 Sb1 F4 178.54(8)
F2 Sb1 F4 89.33(7)
F17 Sb2 F14 89.45(9)
F17 Sb2 F18 90.62(10)
F14 Sb2 F18 89.35(9)
F17 Sb2 F16 90.23(9)
F14 Sb2 F16 179.61(10)
F18 Sb2 F16 90.42(9)
F17 Sb2 F13 90.71(9)
F14 Sb2 F13 89.94(9)
F18 Sb2 F13 178.48(9)
F16 Sb2 F13 90.30(9)
F17 Sb2 F15 179.68(10)
F14 Sb2 F15 90.54(11)
F18 Sb2 F15 89.69(10)
F16 Sb2 F15 89.77(11)
F13 Sb2 F15 88.98(9)
F7 Sb3 F12 90.08(9)
F7 Sb3 F8 91.20(8)
F12 Sb3 F8 89.18(9)
F7 Sb3 F9 177.89(9)
F12 Sb3 F9 90.03(10)
F8 Sb3 F9 90.91(9)
F7 Sb3 F11 89.78(8)
F12 Sb3 F11 90.79(8)
F8 Sb3 F11 179.02(9)
F9 Sb3 F11 88.11(9)
F7 Sb3 F10 90.35(8)
F12 Sb3 F10 178.68(9)
F8 Sb3 F10 89.55(9)
F9 Sb3 F10 89.59(9)
F11 Sb3 F10 90.47(9)
F23 Sb4 F22 90.39(12)
F23 Sb4 F21 90.67(14)
F22 Sb4 F21 92.33(14)
F23 Sb4 F24 179.00(13)
F22 Sb4 F24 89.65(11)
F21 Sb4 F24 90.32(15)
F23 Sb4 F20 90.76(15)
F22 Sb4 F20 177.19(13)
F21 Sb4 F20 90.22(13)
F24 Sb4 F20 89.16(14)
F23 Sb4 F19 88.60(11)
F22 Sb4 F19 90.74(11)
F21 Sb4 F19 176.85(12)
F24 Sb4 F19 90.39(12)
F20 Sb4 F19 86.72(10)
N6 Fe5 N5 89.59(8)
N6 Fe5 N4 92.83(8)
N5 Fe5 N4 89.54(8)
N6 Fe5 N3 88.34(8)
N5 Fe5 N3 93.53(8)
N4 Fe5 N3 176.72(7)
N6 Fe5 N2 174.05(8)
N5 Fe5 N2 91.30(7)
N4 Fe5 N2 81.30(7)
N3 Fe5 N2 97.47(7)
N6 Fe5 N1 93.58(8)
N5 Fe5 N1 173.34(8)
N4 Fe5 N1 96.14(7)
N3 Fe5 N1 80.73(7)
N2 Fe5 N1 86.15(7)
C101 N4 C108 118.04(18)
C101 N4 Fe5 115.24(14)
C108 N4 Fe5 126.71(15)
C111 N1 C130 108.57(17)
C111 N1 C121 109.68(17)
C130 N1 C121 108.79(17)
C111 N1 Fe5 117.73(14)
C130 N1 Fe5 105.91(13)
C121 N1 Fe5 105.84(13)
C128 N2 C107 108.54(17)
C128 N2 C103 109.73(17)
C107 N2 C103 108.18(16)
C128 N2 Fe5 116.99(14)
C107 N2 Fe5 106.40(13)
C103 N2 Fe5 106.67(13)
C109 N3 C100 118.02(19)
C109 N3 Fe5 127.51(15)
C100 N3 Fe5 114.46(14)
C113 N5 Fe5 179.1(2)
C102 N6 Fe5 176.04(19)
N3 C100 C139 122.2(2)
N3 C100 C130 114.61(19)
C139 C100 C130 123.2(2)
N4 C101 C106 122.5(2)
N4 C101 C107 114.15(18)
C106 C101 C107 123.4(2)
N6 C102 C112 179.2(2)
N2 C103 C121 108.62(17)
C122 C106 C101 118.9(2)
N2 C107 C101 108.72(17)
N4 C108 C115 122.6(2)
N3 C109 C116 122.5(2)
N5 C113 C129 178.5(3)
C108 C115 C122 118.8(2)
C109 C116 C118 119.2(2)
C139 C118 C116 118.7(2)
N1 C121 C103 108.74(17)
C106 C122 C115 119.1(2)
N1 C130 C100 108.31(17)
C118 C139 C100 119.4(2)
N12 Fe6 N11 85.30(8)
N12 Fe6 N9 89.15(8)
N11 Fe6 N9 92.37(8)
N12 Fe6 N10 93.38(8)
N11 Fe6 N10 88.96(8)
N9 Fe6 N10 177.23(8)
N12 Fe6 N8 174.93(8)
N11 Fe6 N8 95.31(9)
N9 Fe6 N8 95.85(8)
N10 Fe6 N8 81.61(8)
N12 Fe6 N7 94.11(8)
N11 Fe6 N7 174.32(8)
N9 Fe6 N7 81.97(8)
N10 Fe6 N7 96.71(8)
N8 Fe6 N7 85.78(9)
C104 N9 C126 118.17(19)
C104 N9 Fe6 127.26(15)
C126 N9 Fe6 114.56(15)
C120 N7 C140 108.5(2)
C120 N7 C127 109.9(2)
C140 N7 C127 108.0(2)
C120 N7 Fe6 117.12(15)
C140 N7 Fe6 105.98(14)
C127 N7 Fe6 106.98(16)
C117 N12 Fe6 170.96(19)
C110 N11 Fe6 167.8(2)
C146 N8 C114 109.1(2)
C146 N8 C136 109.9(2)
C114 N8 C136 108.7(2)
C146 N8 Fe6 116.93(17)
C114 N8 Fe6 105.58(16)
C136 N8 Fe6 106.32(16)
C119 N10 C135 118.2(2)
C119 N10 Fe6 127.70(16)
C135 N10 Fe6 114.01(16)
N9 C104 C123 122.6(2)
N11 C110 C134 178.5(3)
N8 C114 C135 108.4(2)
N12 C117 C124 179.4(3)
N10 C119 C132 122.3(2)
C144 C123 C104 119.0(2)
N9 C126 C133 122.1(2)
N9 C126 C140 114.4(2)
C133 C126 C140 123.4(2)
C136 C127 N7 108.4(2)
C150 C132 C119 119.2(2)
C126 C133 C144 119.0(2)
N10 C135 C142 122.3(2)
N10 C135 C114 114.6(2)
C142 C135 C114 123.1(2)
C127 C136 N8 108.7(2)
N7 C140 C126 107.8(2)
C150 C142 C135 118.9(3)
C123 C144 C133 119.0(2)
C142 C150 C132 119.0(2)

loop_
_geom_bond_atom_site_label_1
_geom_bond_atom_site_label_2
_geom_bond_distance
Sb1 F5 1.8667(18)
Sb1 F6 1.8675(16)
Sb1 F3 1.8711(16)
Sb1 F1 1.8742(16)
Sb1 F2 1.8762(16)
Sb1 F4 1.8795(15)
Sb2 F17 1.8583(17)
Sb2 F14 1.8653(17)
Sb2 F18 1.8694(17)
Sb2 F16 1.8703(18)
Sb2 F13 1.8720(15)
Sb2 F15 1.8722(19)
Sb3 F7 1.8654(16)
Sb3 F12 1.8667(17)
Sb3 F8 1.8700(17)
Sb3 F9 1.8722(17)
Sb3 F11 1.8764(16)
Sb3 F10 1.8798(17)
Sb4 F23 1.850(2)
Sb4 F22 1.8572(19)
Sb4 F21 1.857(2)
Sb4 F24 1.859(2)
Sb4 F20 1.869(2)
Sb4 F19 1.8726(18)
Fe5 N6 1.9426(19)
Fe5 N5 1.9444(19)
Fe5 N4 1.9790(18)
Fe5 N3 1.9910(18)
Fe5 N2 2.0395(18)
Fe5 N1 2.0465(18)
N4 C101 1.351(3)
N4 C108 1.352(3)
N1 C111 1.484(3)
N1 C130 1.484(3)
N1 C121 1.494(3)
N2 C128 1.479(3)
N2 C107 1.484(3)
N2 C103 1.500(3)
N3 C109 1.346(3)
N3 C100 1.355(3)
N5 C113 1.141(3)
N6 C102 1.144(3)
C100 C139 1.383(3)
C100 C130 1.494(3)
C101 C106 1.388(3)
C101 C107 1.500(3)
C102 C112 1.457(3)
C103 C121 1.505(3)
C106 C122 1.387(3)
C108 C115 1.383(3)
C109 C116 1.383(3)
C113 C129 1.458(3)
C115 C122 1.391(3)
C116 C118 1.385(4)
C118 C139 1.383(4)
Fe6 N12 1.9399(19)
Fe6 N11 1.9428(19)
Fe6 N9 1.9673(19)
Fe6 N10 1.9797(19)
Fe6 N8 2.029(2)
Fe6 N7 2.0376(19)
N9 C104 1.340(3)
N9 C126 1.358(3)
N7 C120 1.479(3)
N7 C140 1.485(3)
N7 C127 1.493(3)
N12 C117 1.139(3)
N11 C110 1.143(3)
N8 C146 1.480(3)
N8 C114 1.488(4)
N8 C136 1.499(4)
N10 C119 1.343(3)
N10 C135 1.354(3)
C104 C123 1.384(3)
C110 C134 1.462(3)
C114 C135 1.504(4)
C117 C124 1.460(3)
C119 C132 1.385(3)
C123 C144 1.384(4)
C126 C133 1.382(3)
C126 C140 1.505(3)
C127 C136 1.491(5)
C132 C150 1.383(4)
C133 C144 1.385(4)
C135 C142 1.387(4)
C142 C150 1.383(4)
